data_4126416
loop_
_publ_author_name
'Shen, Liang'
'Zhao, Kai'
'Doitomi, Kazuki'
'Ganguly, Rakesh'
'Li, Yong-Xin'
'Shen, Zhi-Liang'
'Hirao, Hajime'
'Loh, Teck-Peng'

_publ_section_title
;
 Lewis Acid-Catalyzed Selective [2 + 2]-Cycloaddition and Dearomatizing
 Cascade Reaction of Aryl Alkynes with Acrylates.
;
_journal_name_full 'Journal of the American Chemical Society'
_journal_paper_doi 10.1021/jacs.7b07997
_journal_year 2017
_chemical_formula_sum 'C16 H18 Br Cl O4'
_chemical_formula_weight 389.66
_space_group_crystal_system monoclinic
_space_group_IT_number 14
_space_group_name_Hall '-P 2ybc'
_space_group_name_H-M_alt 'P 1 21/c 1'
_symmetry_space_group_name_Hall '-P 2ybc'
_symmetry_space_group_name_H-M 'P 1 21/c 1'
_atom_sites_solution_hydrogens geom
_cell_angle_alpha 90
_cell_angle_beta 106.558(3)
_cell_angle_gamma 90
_cell_formula_units_Z 4
_cell_length_a 9.0743(6)
_cell_length_b 17.4986(10)
_cell_length_c 10.3332(7)
_cell_measurement_reflns_used 2822
_cell_measurement_temperature 103.(2)
_cell_measurement_theta_max 25.7861
_cell_measurement_theta_min 3.1066
_cell_volume 1572.74(18)
_computing_cell_refinement 'SAINT V8.34A (Bruker AXS Inc., 2013)'
_computing_data_collection 'APEX2 (Bruker AXS Inc., 2014)'
_computing_data_reduction 'SAINT V8.34A (Bruker AXS Inc., 2013)'
_computing_molecular_graphics 'XP (Bruker AXS Inc., 2014)'
_computing_publication_material 'APEX2 (Bruker AXS Inc., 2014)'
_computing_structure_refinement 'SHELXL-2014/6 (Sheldrick, 2014)'
_diffrn_ambient_temperature 103.(2)
_diffrn_detector_area_resol_mean 8.3333
_diffrn_measured_fraction_theta_full 0.991
_diffrn_measured_fraction_theta_max 0.991
_diffrn_measurement_device_type 'CCD area detector'
_diffrn_measurement_method 'phi and omega scans'
_diffrn_radiation_monochromator graphite
_diffrn_radiation_type MoK\a
_diffrn_radiation_wavelength 0.71073
_diffrn_reflns_av_R_equivalents 0.0929
_diffrn_reflns_av_unetI/netI 0.0850
_diffrn_reflns_limit_h_max 13
_diffrn_reflns_limit_h_min -13
_diffrn_reflns_limit_k_max 25
_diffrn_reflns_limit_k_min -25
_diffrn_reflns_limit_l_max 15
_diffrn_reflns_limit_l_min -14
_diffrn_reflns_number 22690
_diffrn_reflns_theta_full 31.17
_diffrn_reflns_theta_max 31.17
_diffrn_reflns_theta_min 2.62
_diffrn_source 'fine-focus sealed tube'
_exptl_absorpt_coefficient_mu 2.798
_exptl_absorpt_correction_T_max 0.58
_exptl_absorpt_correction_T_min 0.34
_exptl_absorpt_correction_type multi-scan
_exptl_absorpt_process_details 'SADABS V2014/4 (Bruker AXS Inc.)'
_exptl_crystal_colour colourless
_exptl_crystal_density_diffrn 1.646
_exptl_crystal_density_method 'not measured'
_exptl_crystal_description block
_exptl_crystal_F_000 792
_exptl_crystal_size_max 0.420
_exptl_crystal_size_mid 0.400
_exptl_crystal_size_min 0.220
_refine_diff_density_max 0.884
_refine_diff_density_min -0.975
_refine_ls_extinction_method none
_refine_ls_goodness_of_fit_ref 1.018
_refine_ls_hydrogen_treatment constr
_refine_ls_matrix_type full
_refine_ls_number_parameters 201
_refine_ls_number_reflns 5047
_refine_ls_number_restraints 0
_refine_ls_restrained_S_all 1.018
_refine_ls_R_factor_all 0.0844
_refine_ls_R_factor_gt 0.0451
_refine_ls_shift/su_max 0.001
_refine_ls_shift/su_mean 0.000
_refine_ls_structure_factor_coef Fsqd
_refine_ls_weighting_details 'w=1/[\s^2^(Fo^2^)+(0.0280P)^2^+0.6202P] where P=(Fo^2^+2Fc^2^)/3'
_refine_ls_weighting_scheme calc
_refine_ls_wR_factor_gt 0.0814
_refine_ls_wR_factor_ref 0.0939
_reflns_number_gt 3494
_reflns_number_total 5047
_reflns_threshold_expression 'I > 2\s(I)'
_cod_data_source_file ja7b07997_si_006.cif
_cod_data_source_block I
_cod_database_code 4126416

loop_
_space_group_symop_operation_xyz
'x, y, z'
'-x, y+1/2, -z+1/2'
'-x, -y, -z'
'x, -y-1/2, z-1/2'

loop_
_atom_site_type_symbol
_atom_site_label
_atom_site_fract_x
_atom_site_fract_y
_atom_site_fract_z
_atom_site_U_iso_or_equiv
_atom_site_adp_type
_atom_site_calc_flag
_atom_site_refinement_flags_adp
_atom_site_refinement_flags_posn
_atom_site_occupancy
Br Br1 0.28928(3) 0.08558(2) 0.24079(3) 0.01612(8) Uani d . . 1
C C1 0.8839(4) -0.09434(17) 0.4534(3) 0.0230(7) Uani d . . 1
H H1A 0.9037 -0.1415 0.4098 0.034 Uiso calc U R 1
H H1B 0.8314 -0.1067 0.5215 0.034 Uiso calc U R 1
H H1C 0.9817 -0.0688 0.4968 0.034 Uiso calc U R 1
C C2 0.8485(3) -0.01782(15) 0.2578(3) 0.0159(6) Uani d . . 1
C C3 0.7324(3) 0.02822(15) 0.1529(3) 0.0132(5) Uani d . . 1
H H3 0.6563 -0.0085 0.0965 0.016 Uiso calc U R 1
C C4 0.8061(3) 0.07254(15) 0.0571(3) 0.0162(6) Uani d . . 1
H H4A 0.776 0.0486 -0.0335 0.019 Uiso calc U R 1
H H4B 0.9196 0.0707 0.0926 0.019 Uiso calc U R 1
C C5 0.7507(3) 0.15686(15) 0.0467(3) 0.0127(5) Uani d . . 1
H H5 0.7954 0.1873 -0.0148 0.015 Uiso calc U R 1
C C6 0.8006(3) 0.18722(15) 0.1891(3) 0.0139(5) Uani d . . 1
C C7 0.7482(3) 0.15047(15) 0.2788(3) 0.0123(5) Uani d . . 1
H H7 0.7744 0.1638 0.3717 0.015 Uiso calc U R 1
C C8 0.6422(3) 0.08493(15) 0.2181(3) 0.0114(5) Uani d . . 1
H H8 0.6014 0.0591 0.2871 0.014 Uiso calc U R 1
C C9 0.5141(3) 0.11954(14) 0.1059(3) 0.0113(5) Uani d . . 1
C C10 0.5723(3) 0.15482(14) -0.0044(3) 0.0109(5) Uani d . . 1
H H10 0.5461 0.1176 -0.0811 0.013 Uiso calc U R 1
C C11 0.4849(3) 0.22860(14) -0.0592(3) 0.0117(5) Uani d . . 1
H H11 0.5186 0.2463 -0.1383 0.014 Uiso calc U R 1
C C12 0.3138(3) 0.20791(16) -0.1090(3) 0.0155(6) Uani d . . 1
H H12A 0.298 0.1719 -0.1857 0.019 Uiso calc U R 1
H H12B 0.2544 0.2548 -0.1432 0.019 Uiso calc U R 1
C C13 0.2492(3) 0.17153(16) -0.0006(3) 0.0153(6) Uani d . . 1
H H13A 0.2076 0.2123 0.0454 0.018 Uiso calc U R 1
H H13B 0.1633 0.137 -0.0451 0.018 Uiso calc U R 1
C C14 0.3680(3) 0.12735(14) 0.1025(3) 0.0118(5) Uani d . . 1
C C15 0.5112(3) 0.29285(15) 0.0427(3) 0.0126(5) Uani d . . 1
C C16 0.6499(4) 0.40663(17) 0.1160(3) 0.0285(8) Uani d . . 1
H H16A 0.5532 0.4342 0.1056 0.043 Uiso calc U R 1
H H16B 0.724 0.4403 0.0916 0.043 Uiso calc U R 1
H H16C 0.6915 0.3902 0.2101 0.043 Uiso calc U R 1
Cl Cl1 0.92779(8) 0.26313(4) 0.22967(8) 0.02655(18) Uani d . . 1
O O1 0.7879(2) -0.04411(12) 0.3529(2) 0.0216(5) Uani d . . 1
O O2 0.9761(2) -0.03240(14) 0.2557(3) 0.0373(6) Uani d . . 1
O O3 0.4429(2) 0.30307(11) 0.1251(2) 0.0217(5) Uani d . . 1
O O4 0.6218(2) 0.34025(11) 0.0286(2) 0.0206(5) Uani d . . 1

loop_
_atom_site_aniso_label
_atom_site_aniso_U_11
_atom_site_aniso_U_22
_atom_site_aniso_U_33
_atom_site_aniso_U_12
_atom_site_aniso_U_13
_atom_site_aniso_U_23
Br1 0.01346(13) 0.01569(13) 0.02292(15) 0.00003(11) 0.01115(11) 0.00425(12)
C1 0.0276(16) 0.0219(16) 0.0193(15) 0.0079(13) 0.0064(13) 0.0063(12)
C2 0.0139(13) 0.0143(13) 0.0190(15) 0.0008(11) 0.0036(11) -0.0040(11)
C3 0.0125(13) 0.0129(13) 0.0155(14) 0.0018(10) 0.0060(11) -0.0013(10)
C4 0.0135(13) 0.0198(15) 0.0174(14) 0.0039(11) 0.0079(11) 0.0002(11)
C5 0.0100(12) 0.0152(13) 0.0161(14) -0.0009(10) 0.0088(11) 0.0005(10)
C6 0.0058(12) 0.0157(13) 0.0193(14) -0.0017(10) 0.0024(11) -0.0024(11)
C7 0.0083(12) 0.0153(13) 0.0123(13) 0.0033(10) 0.0013(10) -0.0022(10)
C8 0.0074(11) 0.0135(12) 0.0145(13) 0.0000(10) 0.0050(10) 0.0020(11)
C9 0.0139(13) 0.0102(12) 0.0106(13) -0.0002(10) 0.0047(11) 0.0003(9)
C10 0.0094(12) 0.0128(13) 0.0109(13) -0.0028(10) 0.0033(10) -0.0016(10)
C11 0.0108(12) 0.0138(13) 0.0105(13) -0.0039(10) 0.0031(10) -0.0001(10)
C12 0.0136(13) 0.0166(14) 0.0152(14) -0.0010(11) 0.0022(11) 0.0021(11)
C13 0.0094(12) 0.0163(14) 0.0180(14) -0.0003(10) 0.0004(11) 0.0023(11)
C14 0.0126(13) 0.0109(12) 0.0137(13) -0.0034(10) 0.0068(11) 0.0007(10)
C15 0.0130(13) 0.0126(13) 0.0123(13) -0.0014(10) 0.0040(11) 0.0026(10)
C16 0.0311(18) 0.0239(17) 0.0361(19) -0.0160(14) 0.0186(15) -0.0184(14)
Cl1 0.0158(3) 0.0273(4) 0.0332(4) -0.0125(3) 0.0014(3) -0.0032(3)
O1 0.0191(11) 0.0263(11) 0.0225(11) 0.0110(9) 0.0109(9) 0.0112(9)
O2 0.0156(11) 0.0509(16) 0.0482(16) 0.0125(11) 0.0136(11) 0.0265(12)
O3 0.0277(12) 0.0211(11) 0.0227(11) -0.0067(9) 0.0174(10) -0.0051(9)
O4 0.0226(11) 0.0198(11) 0.0246(12) -0.0111(9) 0.0153(9) -0.0110(8)

loop_
_atom_type_symbol
_atom_type_description
_atom_type_scat_dispersion_real
_atom_type_scat_dispersion_imag
_atom_type_scat_source
C C 0.0033 0.0016 'International Tables Vol C Tables 4.2.6.8 and 6.1.1.4'
H H 0.0000 0.0000 'International Tables Vol C Tables 4.2.6.8 and 6.1.1.4'
O O 0.0106 0.0060 'International Tables Vol C Tables 4.2.6.8 and 6.1.1.4'
Cl Cl 0.1484 0.1585 'International Tables Vol C Tables 4.2.6.8 and 6.1.1.4'
Br Br -0.2901 2.4595 'International Tables Vol C Tables 4.2.6.8 and 6.1.1.4'

loop_
_geom_angle_atom_site_label_1
_geom_angle_atom_site_label_2
_geom_angle_atom_site_label_3
_geom_angle
O2 C2 O1 123.0(3)
O2 C2 C3 125.7(3)
O1 C2 C3 111.2(2)
C2 C3 C4 112.6(2)
C2 C3 C8 112.0(2)
C4 C3 C8 109.5(2)
C3 C4 C5 109.2(2)
C6 C5 C4 105.4(2)
C6 C5 C10 109.5(2)
C4 C5 C10 106.7(2)
C7 C6 C5 116.4(2)
C7 C6 Cl1 123.4(2)
C5 C6 Cl1 120.09(19)
C6 C7 C8 113.0(2)
C7 C8 C9 105.8(2)
C7 C8 C3 108.2(2)
C9 C8 C3 107.9(2)
C14 C9 C8 127.3(2)
C14 C9 C10 119.9(2)
C8 C9 C10 112.5(2)
C9 C10 C11 111.4(2)
C9 C10 C5 107.8(2)
C11 C10 C5 119.0(2)
C15 C11 C12 110.7(2)
C15 C11 C10 114.0(2)
C12 C11 C10 107.0(2)
C11 C12 C13 114.3(2)
C14 C13 C12 112.6(2)
C9 C14 C13 125.8(2)
C9 C14 Br1 121.7(2)
C13 C14 Br1 112.46(18)
O3 C15 O4 122.6(2)
O3 C15 C11 126.4(2)
O4 C15 C11 111.0(2)
C2 O1 C1 116.5(2)
C15 O4 C16 115.6(2)

loop_
_geom_bond_atom_site_label_1
_geom_bond_atom_site_label_2
_geom_bond_distance
Br1 C14 1.915(2)
C1 O1 1.447(3)
C2 O2 1.191(3)
C2 O1 1.337(3)
C2 C3 1.511(4)
C3 C4 1.551(4)
C3 C8 1.557(3)
C4 C5 1.553(4)
C5 C6 1.507(4)
C5 C10 1.553(3)
C6 C7 1.324(4)
C6 Cl1 1.731(3)
C7 C8 1.513(4)
C8 C9 1.515(4)
C9 C14 1.323(3)
C9 C10 1.518(3)
C10 C11 1.536(3)
C11 C15 1.512(4)
C11 C12 1.534(4)
C12 C13 1.542(4)
C13 C14 1.497(4)
C15 O3 1.200(3)
C15 O4 1.342(3)
C16 O4 1.449(3)
